data_4104856
loop_
_publ_author_name
'Junji Kobayashi'
'Tomokatsu Kushida'
'Takayuki Kawashima'

_publ_section_title
;
 Synthesis and Reversible Control of the Fluorescent Properties of a
 Divalent Tin Dipyrromethene
;
_journal_name_full 'Journal of the American Chemical Society'
_journal_page_first 10836
_journal_page_last 10837
_journal_paper_doi 10.1021/ja904470m
_journal_volume 131
_journal_year 2009
_chemical_formula_sum 'C49 H50 F6 N4 O6 S2 Sn2'
_chemical_formula_weight 1206.43
_chemical_name_systematic
; 
 ? 
;
_space_group_IT_number 2
_symmetry_cell_setting triclinic
_symmetry_space_group_name_Hall '-P 1'
_symmetry_space_group_name_H-M 'P -1'
_atom_sites_solution_hydrogens geom
_atom_sites_solution_primary direct
_atom_sites_solution_secondary difmap
_audit_creation_method SHELXL-97
_cell_angle_alpha 67.311(9)
_cell_angle_beta 80.428(11)
_cell_angle_gamma 81.174(11)
_cell_formula_units_Z 2
_cell_length_a 11.3006(5)
_cell_length_b 14.5461(1)
_cell_length_c 16.9925(1)
_cell_measurement_reflns_used 8546
_cell_measurement_temperature 120(2)
_cell_measurement_theta_max 27.4835
_cell_measurement_theta_min 3.0402
_cell_volume 2528.9(2)
_computing_structure_refinement 'SHELXL-97 (Sheldrick, 1997)'
_computing_structure_solution 'SHELXS-97 (Sheldrick, 1990)'
_diffrn_ambient_temperature 120(2)
_diffrn_measured_fraction_theta_full 0.959
_diffrn_measured_fraction_theta_max 0.959
_diffrn_radiation_monochromator graphite
_diffrn_radiation_source 'fine-focus sealed tube'
_diffrn_radiation_type MoK\a
_diffrn_radiation_wavelength 0.71070
_diffrn_reflns_av_R_equivalents 0.0207
_diffrn_reflns_av_sigmaI/netI 0.0376
_diffrn_reflns_limit_h_max 13
_diffrn_reflns_limit_h_min -13
_diffrn_reflns_limit_k_max 16
_diffrn_reflns_limit_k_min -17
_diffrn_reflns_limit_l_max 20
_diffrn_reflns_limit_l_min -18
_diffrn_reflns_number 15765
_diffrn_reflns_theta_full 25.00
_diffrn_reflns_theta_max 25.00
_diffrn_reflns_theta_min 3.02
_exptl_absorpt_coefficient_mu 1.144
_exptl_absorpt_correction_T_max 0.8035
_exptl_absorpt_correction_T_min 0.8035
_exptl_absorpt_correction_type multi-scan
_exptl_absorpt_process_details
;
Jacobson, R. (1998) Private communication
;
_exptl_crystal_density_diffrn 1.584
_exptl_crystal_F_000 1212
_exptl_crystal_size_max 0.20
_exptl_crystal_size_mid 0.20
_exptl_crystal_size_min 0.20
_refine_diff_density_max 0.960
_refine_diff_density_min -1.125
_refine_diff_density_rms 0.093
_refine_ls_extinction_method none
_refine_ls_goodness_of_fit_ref 1.042
_refine_ls_hydrogen_treatment constr
_refine_ls_matrix_type full
_refine_ls_number_parameters 729
_refine_ls_number_reflns 8546
_refine_ls_number_restraints 0
_refine_ls_restrained_S_all 1.042
_refine_ls_R_factor_all 0.0412
_refine_ls_R_factor_gt 0.0369
_refine_ls_shift/su_max 0.001
_refine_ls_shift/su_mean 0.000
_refine_ls_structure_factor_coef Fsqd
_refine_ls_weighting_details 'calc w=1/[\s^2^(Fo^2^)+(0.0458P)^2^+6.7844P] where P=(Fo^2^+2Fc^2^)/3'
_refine_ls_weighting_scheme calc
_refine_ls_wR_factor_gt 0.0991
_refine_ls_wR_factor_ref 0.1027
_reflns_number_gt 7649
_reflns_number_total 8546
_reflns_threshold_expression >2sigma(I)
_cod_data_source_file ja904470m_si_002.cif
_cod_data_source_block sncatdipy
_cod_database_code 4104856

loop_
_symmetry_equiv_pos_as_xyz
'x, y, z'
'-x, -y, -z'

loop_
_atom_site_label
_atom_site_type_symbol
_atom_site_fract_x
_atom_site_fract_y
_atom_site_fract_z
_atom_site_U_iso_or_equiv
_atom_site_adp_type
_atom_site_occupancy
_atom_site_symmetry_multiplicity
_atom_site_calc_flag
_atom_site_refinement_flags
_atom_site_disorder_assembly
_atom_site_disorder_group
Sn1 Sn 0.48177(2) 0.06779(2) 0.262784(18) 0.02962(10) Uani 1 1 d . . .
N1 N 0.5304(3) -0.0587(2) 0.22293(19) 0.0216(6) Uani 1 1 d . . .
C1 C 0.4829(3) -0.0656(3) 0.1581(2) 0.0216(7) Uani 1 1 d . . .
C2 C 0.4230(4) 0.0237(3) 0.0938(3) 0.0302(9) Uani 1 1 d . . .
H1 H 0.3519 0.0506 0.1227 0.045 Uiso 1 1 calc R . .
H2 H 0.3983 0.0043 0.0503 0.045 Uiso 1 1 calc R . .
H3 H 0.4795 0.0750 0.0663 0.045 Uiso 1 1 calc R . .
C3 C 0.5020(3) -0.1650(3) 0.1619(2) 0.0239(8) Uani 1 1 d . . .
H4 H 0.4765 -0.1894 0.1237 0.029 Uiso 1 1 calc R . .
C4 C 0.5640(3) -0.2201(3) 0.2306(2) 0.0231(8) Uani 1 1 d . . .
H5 H 0.5896 -0.2897 0.2486 0.028 Uiso 1 1 calc R . .
C5 C 0.5829(3) -0.1543(3) 0.2699(2) 0.0204(7) Uani 1 1 d . . .
C6 C 0.6433(3) -0.1773(3) 0.3412(2) 0.0211(7) Uani 1 1 d . . .
C7 C 0.6536(3) -0.1120(3) 0.3815(2) 0.0244(8) Uani 1 1 d . . .
C8 C 0.7269(5) -0.1299(4) 0.4471(3) 0.0420(11) Uani 1 1 d . . .
H6 H 0.7757 -0.1899 0.4738 0.050 Uiso 1 1 calc R . .
C9 C 0.7140(5) -0.0436(4) 0.4650(3) 0.0524(14) Uani 1 1 d . . .
H7 H 0.7539 -0.0333 0.5054 0.063 Uiso 1 1 calc R A 1
C10 C 0.6323(4) 0.0253(3) 0.4133(3) 0.0367(10) Uani 1 1 d . . .
C11 C 0.5883(5) 0.1280(4) 0.4102(3) 0.0479(12) Uani 1 1 d . . .
H8 H 0.6133 0.1767 0.3533 0.072 Uiso 1 1 calc R . .
H9 H 0.6224 0.1409 0.4539 0.072 Uiso 1 1 calc R . .
H10 H 0.5001 0.1341 0.4215 0.072 Uiso 1 1 calc R . .
N2 N 0.5956(3) -0.0154(2) 0.3624(2) 0.0244(7) Uani 1 1 d . . .
C12 C 0.7053(4) -0.2813(3) 0.3768(2) 0.0254(8) Uani 1 1 d . . .
C13 C 0.6407(5) -0.3570(3) 0.4383(3) 0.0410(11) Uani 1 1 d . . .
C14 C 0.7003(7) -0.4533(4) 0.4688(4) 0.0608(17) Uani 1 1 d . . .
H11 H 0.6571 -0.5057 0.5103 0.073 Uiso 1 1 calc R . .
C15 C 0.8177(8) -0.4755(4) 0.4416(4) 0.067(2) Uani 1 1 d . . .
C16 C 0.8806(5) -0.3980(4) 0.3816(3) 0.0532(14) Uani 1 1 d . . .
H12 H 0.9629 -0.4120 0.3627 0.064 Uiso 1 1 calc R . .
C17 C 0.8267(4) -0.3009(3) 0.3487(3) 0.0327(9) Uani 1 1 d . . .
C18 C 0.5108(5) -0.3343(5) 0.4706(4) 0.0648(17) Uani 1 1 d . . .
H13 H 0.5049 -0.2791 0.4911 0.097 Uiso 1 1 calc R . .
H14 H 0.4826 -0.3939 0.5178 0.097 Uiso 1 1 calc R . .
H15 H 0.4608 -0.3150 0.4237 0.097 Uiso 1 1 calc R . .
C19 C 0.8816(10) -0.5814(5) 0.4730(6) 0.115(4) Uani 1 1 d . . .
H16 H 0.8361 -0.6231 0.5258 0.172 Uiso 1 1 calc R . .
H17 H 0.9631 -0.5792 0.4844 0.172 Uiso 1 1 calc R . .
H18 H 0.8866 -0.6101 0.4288 0.172 Uiso 1 1 calc R . .
C20 C 0.8976(4) -0.2189(4) 0.2839(3) 0.0464(12) Uani 1 1 d . . .
H19 H 0.8627 -0.1927 0.2295 0.070 Uiso 1 1 calc R . .
H20 H 0.9816 -0.2457 0.2748 0.070 Uiso 1 1 calc R . .
H21 H 0.8949 -0.1648 0.3053 0.070 Uiso 1 1 calc R . .
S1 S 0.72580(8) 0.19074(7) 0.10458(6) 0.0231(2) Uani 1 1 d . . .
O1 O 0.6806(3) 0.1261(2) 0.1900(2) 0.0400(7) Uani 1 1 d . . .
O2 O 0.8564(2) 0.17375(19) 0.08693(17) 0.0241(5) Uani 1 1 d . . .
O3 O 0.6598(3) 0.1992(2) 0.0372(2) 0.0365(7) Uani 1 1 d . . .
C21 C 0.7028(4) 0.3149(3) 0.1110(3) 0.0359(10) Uani 1 1 d . . .
F1 F 0.5871(2) 0.3406(2) 0.1284(2) 0.0496(7) Uani 1 1 d . . .
F2 F 0.7601(3) 0.3153(2) 0.1726(2) 0.0631(9) Uani 1 1 d . . .
F3 F 0.7439(3) 0.3830(2) 0.0382(2) 0.0713(10) Uani 1 1 d . . .
O4 O 0.3341(3) -0.0396(3) 0.3603(2) 0.0487(9) Uani 1 1 d . . .
Sn2 Sn 0.99317(2) 0.070362(17) 0.192794(15) 0.02140(9) Uani 1 1 d . . .
N3 N 1.1082(2) 0.0787(2) 0.07619(18) 0.0168(6) Uani 1 1 d . . .
C22 C 1.1379(3) 0.0022(3) 0.0470(2) 0.0195(7) Uani 1 1 d . . .
C23 C 1.1123(4) -0.1023(3) 0.1016(3) 0.0273(8) Uani 1 1 d . . .
H22 H 1.1433 -0.1216 0.1569 0.041 Uiso 1 1 calc R . .
H23 H 1.1517 -0.1475 0.0726 0.041 Uiso 1 1 calc R . .
H24 H 1.0250 -0.1065 0.1112 0.041 Uiso 1 1 calc R . .
C24 C 1.1976(3) 0.0376(3) -0.0365(2) 0.0210(7) Uani 1 1 d . . .
H25 H 1.2275 -0.0009 -0.0711 0.025 Uiso 1 1 calc R . .
C25 C 1.2050(3) 0.1387(3) -0.0595(2) 0.0189(7) Uani 1 1 d . . .
H26 H 1.2411 0.1824 -0.1127 0.023 Uiso 1 1 calc R . .
C26 C 1.1490(3) 0.1653(2) 0.0105(2) 0.0167(7) Uani 1 1 d . . .
C27 C 1.1419(3) 0.2595(2) 0.0159(2) 0.0174(7) Uani 1 1 d . . .
C28 C 1.0946(3) 0.2843(3) 0.0874(2) 0.0207(7) Uani 1 1 d . . .
C29 C 1.0920(3) 0.3779(3) 0.0951(3) 0.0265(8) Uani 1 1 d . . .
H27 H 1.1177 0.4376 0.0511 0.032 Uiso 1 1 calc R . .
C30 C 1.0455(4) 0.3666(3) 0.1777(3) 0.0320(9) Uani 1 1 d . . .
H28 H 1.0343 0.4169 0.2018 0.038 Uiso 1 1 calc R . .
C31 C 1.0175(4) 0.2675(3) 0.2204(3) 0.0293(9) Uani 1 1 d . . .
C32 C 0.9612(5) 0.2208(4) 0.3107(3) 0.0454(12) Uani 1 1 d . . .
H29 H 0.8960 0.1827 0.3121 0.068 Uiso 1 1 calc R . .
H30 H 0.9283 0.2733 0.3333 0.068 Uiso 1 1 calc R . .
H31 H 1.0221 0.1758 0.3461 0.068 Uiso 1 1 calc R . .
N4 N 1.0473(3) 0.2165(2) 0.1670(2) 0.0228(6) Uani 1 1 d . . .
C33 C 1.1942(3) 0.3400(2) -0.0628(2) 0.0176(7) Uani 1 1 d . . .
C34 C 1.1297(3) 0.3853(2) -0.1341(2) 0.0192(7) Uani 1 1 d . . .
C35 C 1.1845(3) 0.4539(3) -0.2091(2) 0.0230(8) Uani 1 1 d . . .
H32 H 1.1412 0.4848 -0.2577 0.028 Uiso 1 1 calc R . .
C36 C 1.3008(3) 0.4779(3) -0.2145(2) 0.0256(8) Uani 1 1 d . . .
C37 C 1.3615(3) 0.4339(3) -0.1427(2) 0.0237(8) Uani 1 1 d . . .
H33 H 1.4402 0.4513 -0.1454 0.028 Uiso 1 1 calc R . .
C38 C 1.3107(3) 0.3647(3) -0.0665(2) 0.0215(7) Uani 1 1 d . . .
C39 C 1.0026(3) 0.3625(3) -0.1303(3) 0.0290(9) Uani 1 1 d . . .
H34 H 1.0022 0.2911 -0.1184 0.044 Uiso 1 1 calc R . .
H35 H 0.9720 0.4020 -0.1855 0.044 Uiso 1 1 calc R . .
H36 H 0.9510 0.3798 -0.0847 0.044 Uiso 1 1 calc R . .
C40 C 1.3596(4) 0.5504(3) -0.2975(3) 0.0384(10) Uani 1 1 d . . .
H37 H 1.3584 0.5271 -0.3443 0.058 Uiso 1 1 calc R . .
H38 H 1.4432 0.5540 -0.2912 0.058 Uiso 1 1 calc R . .
H39 H 1.3151 0.6170 -0.3107 0.058 Uiso 1 1 calc R . .
C41 C 1.3826(4) 0.3190(3) 0.0088(3) 0.0313(9) Uani 1 1 d . . .
H40 H 1.4688 0.3159 -0.0120 0.047 Uiso 1 1 calc R . .
H41 H 1.3603 0.2513 0.0433 0.047 Uiso 1 1 calc R . .
H42 H 1.3657 0.3602 0.0442 0.047 Uiso 1 1 calc R . .
O5 O 1.1874(3) 0.0029(2) 0.2607(2) 0.0396(7) Uani 1 1 d . . .
S2 S 1.2088(2) -0.0272(3) 0.34521(13) 0.0334(8) Uani 0.541(7) 1 d P . 1
S3 S 1.2359(2) -0.0821(3) 0.33509(14) 0.0242(10) Uani 0.459(7) 1 d P . 2
O6 O 1.1186(8) 0.0133(9) 0.3948(7) 0.068(3) Uani 0.541(7) 1 d P . 1
O7 O 1.2595(16) -0.1730(10) 0.3213(10) 0.046(3) Uani 0.459(7) 1 d P . 2
C42 C 1.1958(11) -0.1602(9) 0.3867(7) 0.061(3) Uani 0.541(7) 1 d P . 1
F4 F 1.0879(10) -0.1790(7) 0.3843(6) 0.096(4) Uani 0.541(7) 1 d P . 1
F5 F 1.2192(9) -0.1990(8) 0.4702(5) 0.083(3) Uani 0.541(7) 1 d P . 1
F6 F 1.2703(16) -0.2073(8) 0.3449(10) 0.074(4) Uani 0.541(7) 1 d P . 1
C43 C 1.1247(9) -0.1044(8) 0.4293(6) 0.037(2) Uani 0.459(7) 1 d P . 2
F7 F 1.1683(7) -0.1719(7) 0.4972(5) 0.049(2) Uani 0.459(7) 1 d P . 2
F8 F 1.0295(7) -0.1399(8) 0.4178(5) 0.060(2) Uani 0.459(7) 1 d P . 2
F9 F 1.0885(7) -0.0206(7) 0.4426(6) 0.056(2) Uani 0.459(7) 1 d P . 2
C44 C 0.2810(6) 0.5200(4) 0.2394(4) 0.049(3) Uani 0.542(10) 1 d PG B 1
C45 C 0.2335(8) 0.4820(6) 0.3253(4) 0.056(4) Uani 0.542(10) 1 d PG B 1
H43 H 0.2052 0.5261 0.3551 0.067 Uiso 0.542(10) 1 calc PR B 1
C46 C 0.2274(10) 0.3796(6) 0.3677(3) 0.073(4) Uani 0.542(10) 1 d PG B 1
H44 H 0.1949 0.3536 0.4264 0.087 Uiso 0.542(10) 1 calc PR B 1
C47 C 0.2687(10) 0.3151(4) 0.3242(5) 0.085(7) Uani 0.542(10) 1 d PG B 1
H45 H 0.2646 0.2450 0.3531 0.102 Uiso 0.542(10) 1 calc PR B 1
C48 C 0.3163(9) 0.3530(5) 0.2383(5) 0.057(4) Uani 0.542(10) 1 d PG B 1
H46 H 0.3446 0.3089 0.2085 0.068 Uiso 0.542(10) 1 calc PR B 1
C49 C 0.3224(7) 0.4555(5) 0.1959(3) 0.030(2) Uani 0.542(10) 1 d PG B 1
H47 H 0.3549 0.4814 0.1372 0.036 Uiso 0.542(10) 1 calc PR B 1
C50 C 0.2915(17) 0.6287(11) 0.1975(15) 0.069(6) Uani 0.542(10) 1 d P B 1
H53 H 0.2259 0.6650 0.2228 0.104 Uiso 0.542(10) 1 calc PR B 1
H54 H 0.2863 0.6500 0.1359 0.104 Uiso 0.542(10) 1 calc PR B 1
H55 H 0.3692 0.6434 0.2060 0.104 Uiso 0.542(10) 1 calc PR B 1
C51 C 0.2946(9) 0.4329(6) 0.2621(10) 0.059(4) Uani 0.458(10) 1 d PG B 2
C52 C 0.2666(11) 0.4656(9) 0.3304(7) 0.116(11) Uani 0.458(10) 1 d PG B 2
H48 H 0.2548 0.4184 0.3876 0.139 Uiso 0.458(10) 1 calc PR B 2
C53 C 0.2557(11) 0.5674(10) 0.3151(5) 0.086(6) Uani 0.458(10) 1 d PG B 2
H49 H 0.2366 0.5898 0.3618 0.104 Uiso 0.458(10) 1 calc PR B 2
C54 C 0.2729(10) 0.6364(6) 0.2315(7) 0.056(6) Uani 0.458(10) 1 d PG B 2
H50 H 0.2655 0.7060 0.2211 0.068 Uiso 0.458(10) 1 calc PR B 2
C55 C 0.3010(9) 0.6037(8) 0.1632(5) 0.054(5) Uani 0.458(10) 1 d PG B 2
H51 H 0.3127 0.6509 0.1061 0.065 Uiso 0.458(10) 1 calc PR B 2
C56 C 0.3118(9) 0.5019(9) 0.1785(8) 0.076(7) Uani 0.458(10) 1 d PG B 2
H52 H 0.3310 0.4796 0.1318 0.091 Uiso 0.458(10) 1 calc PR B 2
C57 C 0.305(3) 0.3245(17) 0.291(3) 0.146(14) Uani 0.458(10) 1 d P B 2
H56 H 0.3887 0.2978 0.3000 0.220 Uiso 0.458(10) 1 calc PR B 2
H57 H 0.2806 0.3050 0.2472 0.220 Uiso 0.458(10) 1 calc PR B 2
H58 H 0.2524 0.2974 0.3448 0.220 Uiso 0.458(10) 1 calc PR B 2

loop_
_atom_site_aniso_label
_atom_site_aniso_U_11
_atom_site_aniso_U_22
_atom_site_aniso_U_33
_atom_site_aniso_U_23
_atom_site_aniso_U_13
_atom_site_aniso_U_12
Sn1 0.02673(15) 0.02759(16) 0.03736(17) -0.01531(12) -0.00547(12) -0.00021(11)
N1 0.0257(16) 0.0200(15) 0.0206(15) -0.0077(12) -0.0048(12) -0.0037(12)
C1 0.0175(17) 0.030(2) 0.0181(17) -0.0089(15) -0.0005(14) -0.0062(14)
C2 0.027(2) 0.037(2) 0.024(2) -0.0093(17) -0.0063(16) 0.0014(17)
C3 0.0246(18) 0.030(2) 0.0235(18) -0.0157(16) -0.0013(15) -0.0076(15)
C4 0.0259(18) 0.0231(18) 0.0237(18) -0.0122(15) 0.0000(15) -0.0065(15)
C5 0.0210(17) 0.0214(18) 0.0192(17) -0.0072(14) 0.0006(14) -0.0073(14)
C6 0.0236(18) 0.0216(18) 0.0174(17) -0.0053(14) -0.0013(14) -0.0062(14)
C7 0.0258(19) 0.028(2) 0.0208(18) -0.0086(15) -0.0049(15) -0.0061(15)
C8 0.056(3) 0.038(2) 0.040(3) -0.018(2) -0.029(2) 0.007(2)
C9 0.069(4) 0.055(3) 0.051(3) -0.032(3) -0.036(3) 0.003(3)
C10 0.045(3) 0.041(2) 0.037(2) -0.027(2) -0.0107(19) -0.004(2)
C11 0.062(3) 0.044(3) 0.056(3) -0.037(2) -0.018(2) 0.004(2)
N2 0.0237(16) 0.0293(17) 0.0267(16) -0.0163(14) -0.0040(13) -0.0048(13)
C12 0.036(2) 0.0248(19) 0.0166(17) -0.0063(15) -0.0090(15) -0.0038(16)
C13 0.060(3) 0.033(2) 0.029(2) -0.0005(18) -0.016(2) -0.018(2)
C14 0.109(5) 0.024(2) 0.049(3) 0.006(2) -0.043(3) -0.019(3)
C15 0.127(6) 0.029(3) 0.059(4) -0.020(3) -0.065(4) 0.024(3)
C16 0.069(3) 0.056(3) 0.042(3) -0.029(3) -0.032(3) 0.030(3)
C17 0.039(2) 0.039(2) 0.024(2) -0.0149(18) -0.0139(17) 0.0077(18)
C18 0.064(4) 0.070(4) 0.042(3) 0.007(3) 0.004(3) -0.038(3)
C19 0.210(10) 0.038(3) 0.111(6) -0.028(4) -0.111(7) 0.047(5)
C20 0.028(2) 0.068(3) 0.032(2) -0.008(2) -0.0040(18) 0.001(2)
S1 0.0181(4) 0.0202(4) 0.0339(5) -0.0133(4) -0.0035(4) -0.0012(3)
O1 0.0324(16) 0.0371(17) 0.0425(18) -0.0080(14) 0.0040(13) -0.0077(13)
O2 0.0166(12) 0.0260(13) 0.0324(14) -0.0142(11) -0.0030(10) -0.0006(10)
O3 0.0297(15) 0.0383(17) 0.0521(19) -0.0273(15) -0.0190(13) 0.0095(12)
C21 0.030(2) 0.028(2) 0.057(3) -0.026(2) -0.003(2) 0.0008(17)
F1 0.0266(13) 0.0509(16) 0.087(2) -0.0480(16) -0.0069(13) 0.0095(11)
F2 0.0481(17) 0.069(2) 0.111(3) -0.073(2) -0.0308(17) 0.0123(15)
F3 0.081(2) 0.0219(14) 0.096(3) -0.0160(15) 0.022(2) -0.0124(14)
O4 0.0252(15) 0.092(3) 0.0351(17) -0.0267(18) -0.0040(13) -0.0142(16)
Sn2 0.02214(14) 0.01868(14) 0.02215(14) -0.00697(10) -0.00050(10) -0.00226(10)
N3 0.0168(14) 0.0142(14) 0.0207(15) -0.0081(11) -0.0032(11) 0.0001(11)
C22 0.0180(16) 0.0146(16) 0.0285(19) -0.0095(14) -0.0076(14) 0.0000(13)
C23 0.036(2) 0.0173(18) 0.030(2) -0.0096(16) -0.0035(17) -0.0034(15)
C24 0.0226(17) 0.0208(18) 0.0239(18) -0.0137(15) -0.0039(14) 0.0008(14)
C25 0.0194(17) 0.0183(17) 0.0190(17) -0.0061(14) -0.0050(13) -0.0010(13)
C26 0.0140(15) 0.0151(16) 0.0219(17) -0.0074(14) -0.0044(13) -0.0003(12)
C27 0.0126(15) 0.0163(16) 0.0243(18) -0.0072(14) -0.0071(13) 0.0003(12)
C28 0.0175(16) 0.0177(17) 0.0300(19) -0.0112(15) -0.0060(14) -0.0009(13)
C29 0.0216(18) 0.0191(18) 0.043(2) -0.0164(17) -0.0032(16) -0.0009(14)
C30 0.030(2) 0.031(2) 0.046(2) -0.0282(19) -0.0004(18) -0.0024(17)
C31 0.0265(19) 0.034(2) 0.034(2) -0.0210(18) -0.0014(16) -0.0025(16)
C32 0.059(3) 0.050(3) 0.036(2) -0.029(2) 0.008(2) -0.010(2)
N4 0.0229(15) 0.0232(16) 0.0253(16) -0.0135(13) -0.0017(12) -0.0008(12)
C33 0.0183(16) 0.0108(15) 0.0245(18) -0.0077(14) -0.0015(14) -0.0015(13)
C34 0.0177(17) 0.0149(16) 0.0271(19) -0.0093(14) -0.0041(14) -0.0019(13)
C35 0.0264(19) 0.0182(17) 0.0243(19) -0.0076(15) -0.0050(15) -0.0006(14)
C36 0.029(2) 0.0185(18) 0.029(2) -0.0113(16) 0.0052(16) -0.0056(15)
C37 0.0179(17) 0.0211(18) 0.034(2) -0.0132(16) 0.0007(15) -0.0050(14)
C38 0.0190(17) 0.0179(17) 0.032(2) -0.0126(15) -0.0066(15) -0.0005(14)
C39 0.0231(19) 0.0246(19) 0.038(2) -0.0060(17) -0.0104(16) -0.0046(15)
C40 0.044(2) 0.039(2) 0.031(2) -0.0118(19) 0.0098(19) -0.016(2)
C41 0.025(2) 0.030(2) 0.038(2) -0.0086(18) -0.0097(17) -0.0045(16)
O5 0.0310(15) 0.0489(19) 0.0374(17) -0.0110(14) -0.0135(13) -0.0028(14)
S2 0.0270(11) 0.051(2) 0.0306(11) -0.0255(10) -0.0111(8) 0.0065(11)
S3 0.0206(11) 0.034(2) 0.0189(11) -0.0096(10) 0.0014(8) -0.0099(11)
O6 0.042(5) 0.127(9) 0.052(5) -0.062(6) -0.019(4) 0.036(5)
O7 0.071(8) 0.029(7) 0.042(7) -0.020(6) 0.018(6) -0.022(6)
C42 0.073(7) 0.066(7) 0.038(6) 0.002(5) -0.031(5) -0.019(6)
F4 0.101(7) 0.093(6) 0.081(6) 0.016(5) -0.052(6) -0.056(6)
F5 0.070(6) 0.113(7) 0.039(5) 0.017(4) -0.028(4) -0.026(5)
F6 0.115(7) 0.035(6) 0.077(8) -0.021(5) -0.030(6) 0.003(6)
C43 0.031(5) 0.056(6) 0.031(5) -0.025(5) 0.004(4) -0.006(4)
F7 0.042(4) 0.067(5) 0.024(4) 0.001(3) 0.008(3) -0.024(4)
F8 0.033(4) 0.105(7) 0.050(4) -0.031(4) 0.007(3) -0.040(4)
F9 0.048(4) 0.069(5) 0.061(5) -0.044(5) 0.003(4) 0.006(4)
C44 0.027(4) 0.052(6) 0.068(7) -0.018(5) -0.024(4) 0.006(4)
C45 0.091(9) 0.061(8) 0.023(5) -0.032(5) -0.018(5) 0.026(7)
C46 0.109(10) 0.064(8) 0.031(5) -0.007(5) -0.009(6) 0.005(7)
C47 0.089(12) 0.059(10) 0.068(9) 0.017(7) -0.019(9) 0.014(8)
C48 0.034(5) 0.085(12) 0.067(8) -0.047(8) -0.010(6) 0.007(6)
C49 0.032(5) 0.043(6) 0.017(4) -0.015(4) 0.001(3) 0.001(4)
C50 0.035(7) 0.033(6) 0.146(18) -0.035(10) -0.032(10) 0.004(5)
C51 0.051(7) 0.028(6) 0.101(12) -0.012(7) -0.056(8) 0.005(5)
C52 0.078(14) 0.093(18) 0.13(2) 0.016(15) -0.010(13) -0.026(12)
C53 0.058(9) 0.114(15) 0.053(9) -0.002(9) -0.012(7) 0.019(9)
C54 0.045(9) 0.050(9) 0.091(12) -0.042(8) -0.033(8) 0.016(6)
C55 0.022(6) 0.077(13) 0.041(7) 0.008(7) -0.015(5) -0.007(7)
C56 0.021(6) 0.127(19) 0.139(17) -0.119(16) -0.032(8) 0.030(8)
C57 0.16(2) 0.053(13) 0.28(4) -0.08(2) -0.18(3) 0.036(13)

loop_
_atom_type_symbol
_atom_type_description
_atom_type_scat_dispersion_real
_atom_type_scat_dispersion_imag
_atom_type_scat_source
C C 0.0033 0.0016 'International Tables Vol C Tables 4.2.6.8 and 6.1.1.4'
H H 0.0000 0.0000 'International Tables Vol C Tables 4.2.6.8 and 6.1.1.4'
F F 0.0171 0.0103 'International Tables Vol C Tables 4.2.6.8 and 6.1.1.4'
N N 0.0061 0.0033 'International Tables Vol C Tables 4.2.6.8 and 6.1.1.4'
O O 0.0106 0.0060 'International Tables Vol C Tables 4.2.6.8 and 6.1.1.4'
S S 0.1246 0.1234 'International Tables Vol C Tables 4.2.6.8 and 6.1.1.4'
Sn Sn -0.6537 1.4246 'International Tables Vol C Tables 4.2.6.8 and 6.1.1.4'

loop_
_geom_angle_atom_site_label_1
_geom_angle_atom_site_label_2
_geom_angle_atom_site_label_3
_geom_angle
_geom_angle_site_symmetry_1
_geom_angle_site_symmetry_3
N2 Sn1 N1 84.51(11) . .
N2 Sn1 O4 82.96(11) . .
N1 Sn1 O4 81.79(12) . .
N2 Sn1 O1 79.00(11) . .
N1 Sn1 O1 87.46(11) . .
O4 Sn1 O1 159.79(11) . .
C1 N1 C5 107.7(3) . .
C1 N1 Sn1 122.1(2) . .
C5 N1 Sn1 127.8(2) . .
N1 C1 C3 109.8(3) . .
N1 C1 C2 121.6(3) . .
C3 C1 C2 128.6(3) . .
C1 C2 H1 109.5 . .
C1 C2 H2 109.5 . .
H1 C2 H2 109.5 . .
C1 C2 H3 109.5 . .
H1 C2 H3 109.5 . .
H2 C2 H3 109.5 . .
C4 C3 C1 107.6(3) . .
C4 C3 H4 126.2 . .
C1 C3 H4 126.2 . .
C3 C4 C5 107.4(3) . .
C3 C4 H5 126.3 . .
C5 C4 H5 126.3 . .
C6 C5 N1 125.0(3) . .
C6 C5 C4 127.6(3) . .
N1 C5 C4 107.5(3) . .
C5 C6 C7 126.0(3) . .
C5 C6 C12 117.0(3) . .
C7 C6 C12 117.0(3) . .
C6 C7 N2 125.7(3) . .
C6 C7 C8 126.8(4) . .
N2 C7 C8 107.4(3) . .
C9 C8 C7 107.3(4) . .
C9 C8 H6 126.4 . .
C7 C8 H6 126.4 . .
C8 C9 C10 107.9(4) . .
C8 C9 H7 126.0 . .
C10 C9 H7 126.0 . .
N2 C10 C9 109.4(4) . .
N2 C10 C11 122.7(4) . .
C9 C10 C11 127.9(4) . .
C10 C11 H8 109.5 . .
C10 C11 H9 109.5 . .
H8 C11 H9 109.5 . .
C10 C11 H10 109.5 . .
H8 C11 H10 109.5 . .
H9 C11 H10 109.5 . .
C10 N2 C7 108.0(3) . .
C10 N2 Sn1 123.1(3) . .
C7 N2 Sn1 128.6(2) . .
C13 C12 C17 120.9(4) . .
C13 C12 C6 119.1(4) . .
C17 C12 C6 119.9(3) . .
C12 C13 C14 117.6(5) . .
C12 C13 C18 120.5(4) . .
C14 C13 C18 121.9(5) . .
C15 C14 C13 123.0(5) . .
C15 C14 H11 118.5 . .
C13 C14 H11 118.5 . .
C14 C15 C16 118.0(5) . .
C14 C15 C19 122.9(7) . .
C16 C15 C19 119.1(8) . .
C17 C16 C15 121.8(5) . .
C17 C16 H12 119.1 . .
C15 C16 H12 119.1 . .
C16 C17 C12 118.5(5) . .
C16 C17 C20 120.4(4) . .
C12 C17 C20 121.1(4) . .
C13 C18 H13 109.5 . .
C13 C18 H14 109.5 . .
H13 C18 H14 109.5 . .
C13 C18 H15 109.5 . .
H13 C18 H15 109.5 . .
H14 C18 H15 109.5 . .
C15 C19 H16 109.5 . .
C15 C19 H17 109.5 . .
H16 C19 H17 109.5 . .
C15 C19 H18 109.5 . .
H16 C19 H18 109.5 . .
H17 C19 H18 109.5 . .
C17 C20 H19 109.5 . .
C17 C20 H20 109.5 . .
H19 C20 H20 109.5 . .
C17 C20 H21 109.5 . .
H19 C20 H21 109.5 . .
H20 C20 H21 109.5 . .
O3 S1 O1 115.76(19) . .
O3 S1 O2 115.07(17) . .
O1 S1 O2 112.21(17) . .
O3 S1 C21 105.08(19) . .
O1 S1 C21 103.3(2) . .
O2 S1 C21 103.52(17) . .
S1 O1 Sn1 135.45(19) . .
S1 O2 Sn2 125.59(15) . .
F3 C21 F1 108.4(4) . .
F3 C21 F2 108.3(4) . .
F1 C21 F2 108.1(4) . .
F3 C21 S1 111.0(3) . .
F1 C21 S1 110.7(3) . .
F2 C21 S1 110.2(3) . .
S2 O4 S3 34.05(12) 1_455 1_455
S2 O4 Sn1 122.8(2) 1_455 .
S3 O4 Sn1 126.38(19) 1_455 .
N3 Sn2 N4 84.86(11) . .
N3 Sn2 O2 80.23(9) . .
N4 Sn2 O2 80.48(10) . .
N3 Sn2 O5 83.43(10) . .
N4 Sn2 O5 85.34(11) . .
O2 Sn2 O5 159.20(9) . .
C22 N3 C26 107.4(3) . .
C22 N3 Sn2 124.9(2) . .
C26 N3 Sn2 127.0(2) . .
N3 C22 C24 109.8(3) . .
N3 C22 C23 122.0(3) . .
C24 C22 C23 128.1(3) . .
C22 C23 H22 109.5 . .
C22 C23 H23 109.5 . .
H22 C23 H23 109.5 . .
C22 C23 H24 109.5 . .
H22 C23 H24 109.5 . .
H23 C23 H24 109.5 . .
C25 C24 C22 107.4(3) . .
C25 C24 H25 126.3 . .
C22 C24 H25 126.3 . .
C24 C25 C26 107.6(3) . .
C24 C25 H26 126.2 . .
C26 C25 H26 126.2 . .
C27 C26 N3 125.7(3) . .
C27 C26 C25 126.3(3) . .
N3 C26 C25 107.9(3) . .
C26 C27 C28 126.5(3) . .
C26 C27 C33 115.6(3) . .
C28 C27 C33 117.9(3) . .
C27 C28 N4 124.8(3) . .
C27 C28 C29 127.1(3) . .
N4 C28 C29 108.0(3) . .
C30 C29 C28 107.3(4) . .
C30 C29 H27 126.3 . .
C28 C29 H27 126.3 . .
C29 C30 C31 107.6(3) . .
C29 C30 H28 126.2 . .
C31 C30 H28 126.2 . .
N4 C31 C30 110.2(4) . .
N4 C31 C32 122.6(4) . .
C30 C31 C32 127.2(4) . .
C31 C32 H29 109.5 . .
C31 C32 H30 109.5 . .
H29 C32 H30 109.5 . .
C31 C32 H31 109.5 . .
H29 C32 H31 109.5 . .
H30 C32 H31 109.5 . .
C31 N4 C28 106.8(3) . .
C31 N4 Sn2 124.8(3) . .
C28 N4 Sn2 127.0(2) . .
C34 C33 C38 120.5(3) . .
C34 C33 C27 119.8(3) . .
C38 C33 C27 119.6(3) . .
C35 C34 C33 118.8(3) . .
C35 C34 C39 120.0(3) . .
C33 C34 C39 121.2(3) . .
C36 C35 C34 121.6(3) . .
C36 C35 H32 119.2 . .
C34 C35 H32 119.2 . .
C37 C36 C35 118.5(3) . .
C37 C36 C40 120.9(4) . .
C35 C36 C40 120.6(4) . .
C36 C37 C38 121.9(3) . .
C36 C37 H33 119.0 . .
C38 C37 H33 119.0 . .
C37 C38 C33 118.7(3) . .
C37 C38 C41 119.0(3) . .
C33 C38 C41 122.3(3) . .
C34 C39 H34 109.5 . .
C34 C39 H35 109.5 . .
H34 C39 H35 109.5 . .
C34 C39 H36 109.5 . .
H34 C39 H36 109.5 . .
H35 C39 H36 109.5 . .
C36 C40 H37 109.5 . .
C36 C40 H38 109.5 . .
H37 C40 H38 109.5 . .
C36 C40 H39 109.5 . .
H37 C40 H39 109.5 . .
H38 C40 H39 109.5 . .
C38 C41 H40 109.5 . .
C38 C41 H41 109.5 . .
H40 C41 H41 109.5 . .
C38 C41 H42 109.5 . .
H40 C41 H42 109.5 . .
H41 C41 H42 109.5 . .
S2 O5 S3 35.26(13) . .
S2 O5 Sn2 130.3(2) . .
S3 O5 Sn2 140.14(19) . .
O5 S2 O6 113.1(4) . .
O5 S2 O4 116.4(2) . 1_655
O6 S2 O4 119.8(4) . 1_655
O5 S2 C42 103.1(4) . .
O6 S2 C42 106.3(7) . .
O4 S2 C42 93.8(4) 1_655 .
O7 S3 O5 113.0(7) . .
O7 S3 O4 121.1(8) . 1_655
O5 S3 O4 105.0(3) . 1_655
O7 S3 C43 106.0(7) . .
O5 S3 C43 109.4(4) . .
O4 S3 C43 101.4(4) 1_655 .
F6 C42 F4 107.0(14) . .
F6 C42 F5 108.1(12) . .
F4 C42 F5 108.5(10) . .
F6 C42 S2 113.3(9) . .
F4 C42 S2 111.5(9) . .
F5 C42 S2 108.3(9) . .
F7 C43 F9 109.9(9) . .
F7 C43 F8 106.8(9) . .
F9 C43 F8 108.9(9) . .
F7 C43 S3 111.0(7) . .
F9 C43 S3 110.4(8) . .
F8 C43 S3 109.8(7) . .
C45 C44 C49 120.0 . .
C45 C44 C50 118.6(10) . .
C49 C44 C50 121.4(10) . .
C46 C45 C44 120.0 . .
C46 C45 H43 120.0 . .
C44 C45 H43 120.0 . .
C45 C46 C47 120.0 . .
C45 C46 H44 120.0 . .
C47 C46 H44 120.0 . .
C48 C47 C46 120.0 . .
C48 C47 H45 120.0 . .
C46 C47 H45 120.0 . .
C49 C48 C47 120.0 . .
C49 C48 H46 120.0 . .
C47 C48 H46 120.0 . .
C48 C49 C44 120.0 . .
C48 C49 H47 120.0 . .
C44 C49 H47 120.0 . .
C52 C51 C56 120.0 . .
C52 C51 C57 112(2) . .
C56 C51 C57 128(2) . .
C53 C52 C51 120.0 . .
C53 C52 H48 120.0 . .
C51 C52 H48 120.0 . .
C52 C53 C54 120.0 . .
C52 C53 H49 120.0 . .
C54 C53 H49 120.0 . .
C55 C54 C53 120.0 . .
C55 C54 H50 120.0 . .
C53 C54 H50 120.0 . .
C54 C55 C56 120.0 . .
C54 C55 H51 120.0 . .
C56 C55 H51 120.0 . .
C55 C56 C51 120.0 . .
C55 C56 H52 120.0 . .
C51 C56 H52 120.0 . .
C51 C57 H56 109.5 . .
C51 C57 H57 109.5 . .
H56 C57 H57 109.5 . .
C51 C57 H58 109.5 . .
H56 C57 H58 109.5 . .
H57 C57 H58 109.5 . .

loop_
_geom_bond_atom_site_label_1
_geom_bond_atom_site_label_2
_geom_bond_distance
_geom_bond_site_symmetry_2
Sn1 N2 2.156(3) .
Sn1 N1 2.162(3) .
Sn1 O4 2.420(3) .
Sn1 O1 2.480(3) .
N1 C1 1.345(5) .
N1 C5 1.404(5) .
C1 C3 1.405(5) .
C1 C2 1.490(5) .
C2 H1 0.9800 .
C2 H2 0.9800 .
C2 H3 0.9800 .
C3 C4 1.369(5) .
C3 H4 0.9500 .
C4 C5 1.419(5) .
C4 H5 0.9500 .
C5 C6 1.391(5) .
C6 C7 1.396(5) .
C6 C12 1.501(5) .
C7 N2 1.396(5) .
C7 C8 1.418(6) .
C8 C9 1.382(7) .
C8 H6 0.9500 .
C9 C10 1.392(7) .
C9 H7 0.9500 .
C10 N2 1.363(5) .
C10 C11 1.484(6) .
C11 H8 0.9800 .
C11 H9 0.9800 .
C11 H10 0.9800 .
C12 C13 1.394(6) .
C12 C17 1.399(6) .
C13 C14 1.396(7) .
C13 C18 1.512(8) .
C14 C15 1.362(10) .
C14 H11 0.9500 .
C15 C16 1.391(10) .
C15 C19 1.528(7) .
C16 C17 1.385(6) .
C16 H12 0.9500 .
C17 C20 1.505(7) .
C18 H13 0.9800 .
C18 H14 0.9800 .
C18 H15 0.9800 .
C19 H16 0.9800 .
C19 H17 0.9800 .
C19 H18 0.9800 .
C20 H19 0.9800 .
C20 H20 0.9800 .
C20 H21 0.9800 .
S1 O3 1.425(3) .
S1 O1 1.449(3) .
S1 O2 1.458(3) .
S1 C21 1.828(4) .
O2 Sn2 2.452(3) .
C21 F3 1.316(6) .
C21 F1 1.321(5) .
C21 F2 1.322(5) .
O4 S2 1.453(4) 1_455
O4 S3 1.539(4) 1_455
Sn2 N3 2.153(3) .
Sn2 N4 2.162(3) .
Sn2 O5 2.534(3) .
N3 C22 1.362(4) .
N3 C26 1.402(4) .
C22 C24 1.400(5) .
C22 C23 1.487(5) .
C23 H22 0.9800 .
C23 H23 0.9800 .
C23 H24 0.9800 .
C24 C25 1.381(5) .
C24 H25 0.9500 .
C25 C26 1.412(5) .
C25 H26 0.9500 .
C26 C27 1.398(5) .
C27 C28 1.398(5) .
C27 C33 1.501(5) .
C28 N4 1.407(5) .
C28 C29 1.413(5) .
C29 C30 1.370(6) .
C29 H27 0.9500 .
C30 C31 1.401(6) .
C30 H28 0.9500 .
C31 N4 1.352(5) .
C31 C32 1.492(6) .
C32 H29 0.9800 .
C32 H30 0.9800 .
C32 H31 0.9800 .
C33 C34 1.401(5) .
C33 C38 1.403(5) .
C34 C35 1.396(5) .
C34 C39 1.509(5) .
C35 C36 1.391(5) .
C35 H32 0.9500 .
C36 C37 1.382(6) .
C36 C40 1.517(5) .
C37 C38 1.395(5) .
C37 H33 0.9500 .
C38 C41 1.505(5) .
C39 H34 0.9800 .
C39 H35 0.9800 .
C39 H36 0.9800 .
C40 H37 0.9800 .
C40 H38 0.9800 .
C40 H39 0.9800 .
C41 H40 0.9800 .
C41 H41 0.9800 .
C41 H42 0.9800 .
O5 S2 1.383(4) .
O5 S3 1.499(4) .
S2 O6 1.418(9) .
S2 O4 1.453(4) 1_655
S2 C42 1.805(12) .
S3 O7 1.408(16) .
S3 O4 1.539(4) 1_655
S3 C43 1.818(9) .
C42 F6 1.297(18) .
C42 F4 1.300(13) .
C42 F5 1.364(12) .
C43 F7 1.307(13) .
C43 F9 1.317(13) .
C43 F8 1.334(12) .
C44 C45 1.3900 .
C44 C49 1.3900 .
C44 C50 1.478(16) .
C45 C46 1.3900 .
C45 H43 0.9500 .
C46 C47 1.3900 .
C46 H44 0.9500 .
C47 C48 1.3900 .
C47 H45 0.9500 .
C48 C49 1.3900 .
C48 H46 0.9500 .
C49 H47 0.9500 .
C50 H53 0.9800 .
C50 H54 0.9800 .
C50 H55 0.9800 .
C51 C52 1.3900 .
C51 C56 1.3900 .
C51 C57 1.45(2) .
C52 C53 1.3900 .
C52 H48 0.9500 .
C53 C54 1.3900 .
C53 H49 0.9500 .
C54 C55 1.3900 .
C54 H50 0.9500 .
C55 C56 1.3900 .
C55 H51 0.9500 .
C56 H52 0.9500 .
C57 H56 0.9800 .
C57 H57 0.9800 .
C57 H58 0.9800 .

loop_
_geom_torsion_atom_site_label_1
_geom_torsion_atom_site_label_2
_geom_torsion_atom_site_label_3
_geom_torsion_atom_site_label_4
_geom_torsion
_geom_torsion_site_symmetry_1
_geom_torsion_site_symmetry_4
N2 Sn1 N1 C1 175.9(3) . .
O4 Sn1 N1 C1 92.2(3) . .
O1 Sn1 N1 C1 -104.9(3) . .
N2 Sn1 N1 C5 15.6(3) . .
O4 Sn1 N1 C5 -68.0(3) . .
O1 Sn1 N1 C5 94.8(3) . .
C5 N1 C1 C3 0.6(4) . .
Sn1 N1 C1 C3 -163.1(2) . .
C5 N1 C1 C2 -178.1(3) . .
Sn1 N1 C1 C2 18.1(5) . .
N1 C1 C3 C4 -0.5(4) . .
C2 C1 C3 C4 178.1(4) . .
C1 C3 C4 C5 0.3(4) . .
C1 N1 C5 C6 178.8(3) . .
Sn1 N1 C5 C6 -18.7(5) . .
C1 N1 C5 C4 -0.4(4) . .
Sn1 N1 C5 C4 162.1(2) . .
C3 C4 C5 C6 -179.1(3) . .
C3 C4 C5 N1 0.1(4) . .
N1 C5 C6 C7 5.3(6) . .
C4 C5 C6 C7 -175.6(4) . .
N1 C5 C6 C12 -173.3(3) . .
C4 C5 C6 C12 5.7(5) . .
C5 C6 C7 N2 6.5(6) . .
C12 C6 C7 N2 -174.9(3) . .
C5 C6 C7 C8 -171.5(4) . .
C12 C6 C7 C8 7.1(6) . .
C6 C7 C8 C9 177.0(4) . .
N2 C7 C8 C9 -1.3(5) . .
C7 C8 C9 C10 1.5(6) . .
C8 C9 C10 N2 -1.1(6) . .
C8 C9 C10 C11 179.1(5) . .
C9 C10 N2 C7 0.3(5) . .
C11 C10 N2 C7 -179.9(4) . .
C9 C10 N2 Sn1 -174.1(3) . .
C11 C10 N2 Sn1 5.7(6) . .
C6 C7 N2 C10 -177.7(4) . .
C8 C7 N2 C10 0.6(5) . .
C6 C7 N2 Sn1 -3.8(5) . .
C8 C7 N2 Sn1 174.6(3) . .
N1 Sn1 N2 C10 167.9(3) . .
O4 Sn1 N2 C10 -109.7(3) . .
O1 Sn1 N2 C10 79.5(3) . .
N1 Sn1 N2 C7 -5.2(3) . .
O4 Sn1 N2 C7 77.2(3) . .
O1 Sn1 N2 C7 -93.7(3) . .
C5 C6 C12 C13 -88.1(4) . .
C7 C6 C12 C13 93.1(4) . .
C5 C6 C12 C17 92.4(4) . .
C7 C6 C12 C17 -86.3(4) . .
C17 C12 C13 C14 -1.9(6) . .
C6 C12 C13 C14 178.7(4) . .
C17 C12 C13 C18 177.8(4) . .
C6 C12 C13 C18 -1.7(6) . .
C12 C13 C14 C15 0.5(7) . .
C18 C13 C14 C15 -179.1(5) . .
C13 C14 C15 C16 0.8(8) . .
C13 C14 C15 C19 -178.0(5) . .
C14 C15 C16 C17 -0.9(7) . .
C19 C15 C16 C17 178.0(5) . .
C15 C16 C17 C12 -0.4(7) . .
C15 C16 C17 C20 180.0(4) . .
C13 C12 C17 C16 1.8(6) . .
C6 C12 C17 C16 -178.8(4) . .
C13 C12 C17 C20 -178.5(4) . .
C6 C12 C17 C20 0.9(6) . .
O3 S1 O1 Sn1 -25.6(3) . .
O2 S1 O1 Sn1 -160.5(2) . .
C21 S1 O1 Sn1 88.7(3) . .
N2 Sn1 O1 S1 175.8(3) . .
N1 Sn1 O1 S1 90.9(3) . .
O4 Sn1 O1 S1 148.6(3) . .
O3 S1 O2 Sn2 -144.80(18) . .
O1 S1 O2 Sn2 -9.6(2) . .
C21 S1 O2 Sn2 101.1(2) . .
O3 S1 C21 F3 -60.5(4) . .
O1 S1 C21 F3 177.7(3) . .
O2 S1 C21 F3 60.6(4) . .
O3 S1 C21 F1 60.0(4) . .
O1 S1 C21 F1 -61.8(4) . .
O2 S1 C21 F1 -179.0(3) . .
O3 S1 C21 F2 179.5(3) . .
O1 S1 C21 F2 57.7(3) . .
O2 S1 C21 F2 -59.4(3) . .
N2 Sn1 O4 S2 173.7(3) . 1_455
N1 Sn1 O4 S2 -100.9(3) . 1_455
O1 Sn1 O4 S2 -159.4(3) . 1_455
N2 Sn1 O4 S3 -144.9(3) . 1_455
N1 Sn1 O4 S3 -59.4(3) . 1_455
O1 Sn1 O4 S3 -118.0(4) . 1_455
S1 O2 Sn2 N3 162.08(19) . .
S1 O2 Sn2 N4 -111.55(19) . .
S1 O2 Sn2 O5 -159.2(2) . .
N4 Sn2 N3 C22 172.2(3) . .
O2 Sn2 N3 C22 -106.6(3) . .
O5 Sn2 N3 C22 86.3(3) . .
N4 Sn2 N3 C26 -19.3(3) . .
O2 Sn2 N3 C26 61.9(3) . .
O5 Sn2 N3 C26 -105.2(3) . .
C26 N3 C22 C24 0.1(4) . .
Sn2 N3 C22 C24 170.6(2) . .
C26 N3 C22 C23 177.6(3) . .
Sn2 N3 C22 C23 -11.9(5) . .
N3 C22 C24 C25 0.1(4) . .
C23 C22 C24 C25 -177.3(3) . .
C22 C24 C25 C26 -0.2(4) . .
C22 N3 C26 C27 -176.6(3) . .
Sn2 N3 C26 C27 13.2(5) . .
C22 N3 C26 C25 -0.3(4) . .
Sn2 N3 C26 C25 -170.4(2) . .
C24 C25 C26 C27 176.6(3) . .
C24 C25 C26 N3 0.3(4) . .
N3 C26 C27 C28 0.8(6) . .
C25 C26 C27 C28 -174.9(3) . .
N3 C26 C27 C33 178.8(3) . .
C25 C26 C27 C33 3.2(5) . .
C26 C27 C28 N4 0.9(6) . .
C33 C27 C28 N4 -177.1(3) . .
C26 C27 C28 C29 176.7(3) . .
C33 C27 C28 C29 -1.2(5) . .
C27 C28 C29 C30 -175.7(4) . .
N4 C28 C29 C30 0.6(4) . .
C28 C29 C30 C31 -1.0(4) . .
C29 C30 C31 N4 1.1(5) . .
C29 C30 C31 C32 -177.9(4) . .
C30 C31 N4 C28 -0.7(4) . .
C32 C31 N4 C28 178.4(4) . .
C30 C31 N4 Sn2 -168.1(3) . .
C32 C31 N4 Sn2 11.0(6) . .
C27 C28 N4 C31 176.5(3) . .
C29 C28 N4 C31 0.0(4) . .
C27 C28 N4 Sn2 -16.5(5) . .
C29 C28 N4 Sn2 167.0(2) . .
N3 Sn2 N4 C31 -174.3(3) . .
O2 Sn2 N4 C31 104.7(3) . .
O5 Sn2 N4 C31 -90.5(3) . .
N3 Sn2 N4 C28 20.9(3) . .
O2 Sn2 N4 C28 -60.1(3) . .
O5 Sn2 N4 C28 104.7(3) . .
C26 C27 C33 C34 77.1(4) . .
C28 C27 C33 C34 -104.7(4) . .
C26 C27 C33 C38 -98.8(4) . .
C28 C27 C33 C38 79.4(4) . .
C38 C33 C34 C35 1.2(5) . .
C27 C33 C34 C35 -174.6(3) . .
C38 C33 C34 C39 -177.7(3) . .
C27 C33 C34 C39 6.4(5) . .
C33 C34 C35 C36 0.0(5) . .
C39 C34 C35 C36 178.9(3) . .
C34 C35 C36 C37 -1.4(5) . .
C34 C35 C36 C40 178.3(3) . .
C35 C36 C37 C38 1.6(5) . .
C40 C36 C37 C38 -178.0(4) . .
C36 C37 C38 C33 -0.4(5) . .
C36 C37 C38 C41 179.4(3) . .
C34 C33 C38 C37 -1.0(5) . .
C27 C33 C38 C37 174.9(3) . .
C34 C33 C38 C41 179.2(3) . .
C27 C33 C38 C41 -5.0(5) . .
N3 Sn2 O5 S2 179.2(3) . .
N4 Sn2 O5 S2 93.9(3) . .
O2 Sn2 O5 S2 140.9(3) . .
N3 Sn2 O5 S3 -131.7(4) . .
N4 Sn2 O5 S3 143.0(4) . .
O2 Sn2 O5 S3 -170.0(3) . .
S3 O5 S2 O6 -144.1(6) . .
Sn2 O5 S2 O6 -21.2(7) . .
S3 O5 S2 O4 71.3(3) . 1_655
Sn2 O5 S2 O4 -165.7(3) . 1_655
S3 O5 S2 C42 -29.8(5) . .
Sn2 O5 S2 C42 93.2(5) . .
S2 O5 S3 O7 170.0(8) . .
Sn2 O5 S3 O7 76.9(8) . .
S2 O5 S3 O4 -56.0(3) . 1_655
Sn2 O5 S3 O4 -149.1(3) . 1_655
S2 O5 S3 C43 52.1(4) . .
Sn2 O5 S3 C43 -41.0(6) . .
O5 S2 C42 F6 58.1(11) . .
O6 S2 C42 F6 177.4(10) . .
O4 S2 C42 F6 -60.1(10) 1_655 .
O5 S2 C42 F4 -62.6(10) . .
O6 S2 C42 F4 56.7(10) . .
O4 S2 C42 F4 179.2(9) 1_655 .
O5 S2 C42 F5 178.1(8) . .
O6 S2 C42 F5 -62.7(10) . .
O4 S2 C42 F5 59.9(9) 1_655 .
O7 S3 C43 F7 63.6(11) . .
O5 S3 C43 F7 -174.2(7) . .
O4 S3 C43 F7 -63.7(8) 1_655 .
O7 S3 C43 F9 -174.3(10) . .
O5 S3 C43 F9 -52.0(8) . .
O4 S3 C43 F9 58.5(8) 1_655 .
O7 S3 C43 F8 -54.2(11) . .
O5 S3 C43 F8 68.0(8) . .
O4 S3 C43 F8 178.5(8) 1_655 .
C49 C44 C45 C46 0.0 . .
C50 C44 C45 C46 -177.2(10) . .
C44 C45 C46 C47 0.0 . .
C45 C46 C47 C48 0.0 . .
C46 C47 C48 C49 0.0 . .
C47 C48 C49 C44 0.0 . .
C45 C44 C49 C48 0.0 . .
C50 C44 C49 C48 177.1(11) . .
C56 C51 C52 C53 0.0 . .
C57 C51 C52 C53 178.6(15) . .
C51 C52 C53 C54 0.0 . .
C52 C53 C54 C55 0.0 . .
C53 C54 C55 C56 0.0 . .
C54 C55 C56 C51 0.0 . .
C52 C51 C56 C55 0.0 . .
C57 C51 C56 C55 -178.4(17) . .
